data_4314479
loop_
_publ_author_name
'Michael F. Primik'
'Gerhard M\"uhlgassner'
'Michael A. Jakupec'
'Olivier Zava'
'Paul J. Dyson'
'Vladimir B. Arion'
'Bernhard K. Keppler'

_publ_section_title
;
 Highly Cytotoxic Copper(II) Complexes with Modified Paullone Ligands
;
_journal_name_full 'Inorganic Chemistry'
_journal_page_first 302
_journal_page_last 311
_journal_paper_doi 10.1021/ic902042a
_journal_volume 49
_journal_year 2010
_chemical_formula_moiety '4(C22 H17.5 Br Cl2 Cu N5), O3'
_chemical_formula_sum 'C88 H70 Br4 Cl8 Cu4 N20 O3'
_chemical_formula_weight 2313.04
_chemical_name_systematic
; 
N-(9-Bromo-7,12-dihydroindolo-[3,2-d][1]benzazepin-6-yliden)-N'-
(1-pyridin-2-yl-methyliden)-azin-5-ide-dichlorido-copper(II)
methanol solvate  
;
_space_group_IT_number 14
_symmetry_cell_setting monoclinic
_symmetry_space_group_name_Hall '-P 2ybc'
_symmetry_space_group_name_H-M 'P 1 21/c 1'
_atom_sites_solution_hydrogens geom
_atom_sites_solution_primary direct
_atom_sites_solution_secondary difmap
_audit_creation_method SHELXL-97
_cell_angle_alpha 90.00
_cell_angle_beta 105.691(4)
_cell_angle_gamma 90.00
_cell_formula_units_Z 1
_cell_length_a 12.7662(8)
_cell_length_b 13.5586(8)
_cell_length_c 13.1869(8)
_cell_measurement_reflns_used 1447
_cell_measurement_temperature 100(2)
_cell_measurement_theta_max 31.70
_cell_measurement_theta_min 2.98
_cell_volume 2197.5(2)
_computing_structure_refinement 'SHELXL-97 (Sheldrick, 1997)'
_computing_structure_solution 'SHELXS-97 (Sheldrick, 1990)'
_diffrn_ambient_temperature 100(2)
_diffrn_measured_fraction_theta_full 0.999
_diffrn_measured_fraction_theta_max 0.999
_diffrn_radiation_monochromator graphite
_diffrn_radiation_source 'fine-focus sealed tube'
_diffrn_radiation_type MoK\a
_diffrn_radiation_wavelength 0.71073
_diffrn_reflns_av_R_equivalents 0.1023
_diffrn_reflns_av_sigmaI/netI 0.0555
_diffrn_reflns_limit_h_max 17
_diffrn_reflns_limit_h_min -17
_diffrn_reflns_limit_k_max 18
_diffrn_reflns_limit_k_min -18
_diffrn_reflns_limit_l_max 17
_diffrn_reflns_limit_l_min -17
_diffrn_reflns_number 64787
_diffrn_reflns_theta_full 28.42
_diffrn_reflns_theta_max 28.42
_diffrn_reflns_theta_min 2.48
_exptl_absorpt_coefficient_mu 3.080
_exptl_absorpt_correction_T_max 0.8133
_exptl_absorpt_correction_T_min 0.7481
_exptl_absorpt_correction_type multi-scan
_exptl_absorpt_process_details SADABS
_exptl_crystal_colour green
_exptl_crystal_density_diffrn 1.748
_exptl_crystal_density_method 'not measured'
_exptl_crystal_description block
_exptl_crystal_F_000 1154
_exptl_crystal_size_max 0.10
_exptl_crystal_size_mid 0.10
_exptl_crystal_size_min 0.07
_refine_diff_density_max 2.094
_refine_diff_density_min -1.288
_refine_diff_density_rms 0.116
_refine_ls_extinction_method none
_refine_ls_goodness_of_fit_ref 1.007
_refine_ls_hydrogen_treatment constr
_refine_ls_matrix_type full
_refine_ls_number_parameters 295
_refine_ls_number_reflns 5517
_refine_ls_number_restraints 6
_refine_ls_restrained_S_all 1.007
_refine_ls_R_factor_all 0.0683
_refine_ls_R_factor_gt 0.0396
_refine_ls_shift/su_max 0.002
_refine_ls_shift/su_mean 0.000
_refine_ls_structure_factor_coef Fsqd
_refine_ls_weighting_details 'calc w=1/[\s^2^(Fo^2^)+(0.0362P)^2^+3.7430P] where P=(Fo^2^+2Fc^2^)/3'
_refine_ls_weighting_scheme calc
_refine_ls_wR_factor_gt 0.0818
_refine_ls_wR_factor_ref 0.0927
_reflns_number_gt 4029
_reflns_number_total 5517
_reflns_threshold_expression >2sigma(I)
_cod_data_source_file ic902042a_si_002_4.cif
_cod_data_source_block mipr039
_cod_database_code 4314479

loop_
_symmetry_equiv_pos_as_xyz
'x, y, z'
'-x, y+1/2, -z+1/2'
'-x, -y, -z'
'x, -y-1/2, z-1/2'

loop_
_atom_site_label
_atom_site_type_symbol
_atom_site_fract_x
_atom_site_fract_y
_atom_site_fract_z
_atom_site_U_iso_or_equiv
_atom_site_adp_type
_atom_site_occupancy
_atom_site_symmetry_multiplicity
_atom_site_calc_flag
_atom_site_refinement_flags
_atom_site_disorder_assembly
_atom_site_disorder_group
Br Br 0.75282(3) 0.42772(3) 0.94415(3) 0.02756(11) Uani 1 1 d . . .
Cu Cu 0.62414(3) 1.08613(3) 0.86133(3) 0.00939(9) Uani 1 1 d . . .
Cl1 Cl 0.75431(6) 1.16257(6) 0.98479(6) 0.01656(17) Uani 1 1 d . . .
Cl2 Cl 0.55468(7) 1.20598(6) 0.72233(7) 0.02166(19) Uani 1 1 d . . .
N5 N 0.7179(2) 1.00072(19) 0.7934(2) 0.0108(5) Uani 1 1 d . . .
N12 N 0.9723(2) 0.82041(19) 0.9563(2) 0.0127(5) Uani 1 1 d . . .
H12 H 1.0314 0.8468 0.9979 0.015 Uiso 1 1 calc R . .
N13 N 0.5713(2) 0.89769(19) 0.76732(19) 0.0108(5) Uani 1 1 d . . .
H13 H 0.5350 0.8440 0.7416 0.013 Uiso 1 1 calc R . .
N14 N 0.5290(2) 0.96991(18) 0.81515(19) 0.0104(5) Uani 1 1 d . . .
N17 N 0.4946(2) 1.11630(19) 0.92174(19) 0.0110(5) Uani 1 1 d . . .
C1 C 1.0202(3) 1.0008(2) 0.8322(2) 0.0145(7) Uani 1 1 d . . .
H1 H 1.0829 0.9619 0.8619 0.017 Uiso 1 1 calc R . .
C2 C 1.0318(3) 1.0918(2) 0.7902(2) 0.0166(7) Uani 1 1 d . . .
H2 H 1.1022 1.1148 0.7908 0.020 Uiso 1 1 calc R . .
C3 C 0.9411(3) 1.1503(2) 0.7467(3) 0.0165(7) Uani 1 1 d . . .
H3 H 0.9494 1.2123 0.7161 0.020 Uiso 1 1 calc R . .
C4 C 0.8391(3) 1.1178(2) 0.7484(2) 0.0158(7) Uani 1 1 d . . .
H4 H 0.7775 1.1588 0.7211 0.019 Uiso 1 1 calc R . .
C4A C 0.8254(2) 1.0250(2) 0.7899(2) 0.0110(6) Uani 1 1 d . . .
C6 C 0.6751(2) 0.9154(2) 0.7625(2) 0.0109(6) Uani 1 1 d . . .
C7 C 0.7321(2) 0.8309(2) 0.7284(2) 0.0125(6) Uani 1 1 d . . .
H7A H 0.7628 0.8509 0.6702 0.015 Uiso 1 1 calc R . .
H7B H 0.6811 0.7754 0.7041 0.015 Uiso 1 1 calc R . .
C7A C 0.8212(2) 0.8013(2) 0.8235(2) 0.0106(6) Uani 1 1 d . . .
C7B C 0.8370(2) 0.7135(2) 0.8849(2) 0.0114(6) Uani 1 1 d . . .
C8 C 0.7797(3) 0.6240(2) 0.8785(2) 0.0137(6) Uani 1 1 d . . .
H8 H 0.7152 0.6125 0.8238 0.016 Uiso 1 1 calc R . .
C9 C 0.8203(3) 0.5538(2) 0.9544(3) 0.0171(7) Uani 1 1 d . . .
C10 C 0.9134(3) 0.5698(2) 1.0382(3) 0.0187(7) Uani 1 1 d . . .
H10 H 0.9371 0.5203 1.0904 0.022 Uiso 1 1 calc R . .
C11 C 0.9710(3) 0.6569(2) 1.0454(3) 0.0166(7) Uani 1 1 d . . .
H11 H 1.0346 0.6681 1.1014 0.020 Uiso 1 1 calc R . .
C11A C 0.9329(3) 0.7278(2) 0.9678(2) 0.0131(6) Uani 1 1 d . . .
C12A C 0.9039(2) 0.8654(2) 0.8687(2) 0.0113(6) Uani 1 1 d . . .
C12B C 0.9170(3) 0.9646(2) 0.8318(2) 0.0124(6) Uani 1 1 d . . .
C15 C 0.4365(2) 0.9643(2) 0.8347(2) 0.0116(6) Uani 1 1 d . . .
H15 H 0.3882 0.9102 0.8139 0.014 Uiso 1 1 calc R . .
C16 C 0.4123(2) 1.0498(2) 0.8926(2) 0.0105(6) Uani 1 1 d . . .
C18 C 0.4788(3) 1.1958(2) 0.9753(2) 0.0142(7) Uani 1 1 d . . .
H18 H 0.5362 1.2423 0.9967 0.017 Uiso 1 1 calc R . .
C19 C 0.3816(3) 1.2134(2) 1.0011(2) 0.0152(7) Uani 1 1 d . . .
H19 H 0.3727 1.2713 1.0386 0.018 Uiso 1 1 calc R . .
C20 C 0.2989(3) 1.1457(3) 0.9716(2) 0.0168(7) Uani 1 1 d . . .
H20 H 0.2318 1.1562 0.9882 0.020 Uiso 1 1 calc R . .
C21 C 0.3146(3) 1.0617(2) 0.9170(2) 0.0147(7) Uani 1 1 d . . .
H21 H 0.2590 1.0134 0.8968 0.018 Uiso 1 1 calc R . .
O1 O 0.4726(6) 0.4304(5) 0.9979(5) 0.0477(17) Uani 0.50 1 d P . .
O2 O 0.5000 0.5000 1.0000 0.082(4) Uani 0.50 2 d SPU . .

loop_
_atom_site_aniso_label
_atom_site_aniso_U_11
_atom_site_aniso_U_22
_atom_site_aniso_U_33
_atom_site_aniso_U_23
_atom_site_aniso_U_13
_atom_site_aniso_U_12
Br 0.0298(2) 0.01519(18) 0.0360(2) 0.00372(15) 0.00617(17) -0.00583(15)
Cu 0.00769(18) 0.00866(18) 0.01169(18) -0.00001(14) 0.00237(14) 0.00003(14)
Cl1 0.0116(4) 0.0160(4) 0.0202(4) -0.0043(3) 0.0010(3) -0.0032(3)
Cl2 0.0244(4) 0.0216(4) 0.0209(4) 0.0121(3) 0.0097(3) 0.0133(3)
N5 0.0068(12) 0.0124(13) 0.0137(12) 0.0003(10) 0.0035(10) -0.0010(10)
N12 0.0087(13) 0.0138(13) 0.0144(13) -0.0013(10) 0.0011(10) -0.0003(10)
N13 0.0082(12) 0.0096(13) 0.0133(12) -0.0044(10) 0.0010(10) -0.0005(10)
N14 0.0103(13) 0.0086(12) 0.0112(12) 0.0002(10) 0.0006(10) 0.0014(10)
N17 0.0110(13) 0.0113(13) 0.0097(12) 0.0024(10) 0.0013(10) 0.0027(10)
C1 0.0087(15) 0.0208(17) 0.0134(15) -0.0002(13) 0.0019(12) 0.0005(13)
C2 0.0127(16) 0.0215(18) 0.0172(15) -0.0002(13) 0.0067(13) -0.0063(13)
C3 0.0187(17) 0.0132(16) 0.0188(16) 0.0013(13) 0.0073(14) -0.0024(13)
C4 0.0136(16) 0.0175(17) 0.0167(15) 0.0019(13) 0.0048(13) 0.0010(13)
C4A 0.0101(15) 0.0136(16) 0.0108(14) -0.0017(11) 0.0053(12) -0.0019(12)
C6 0.0104(15) 0.0124(15) 0.0078(13) 0.0002(11) -0.0008(11) -0.0009(12)
C7 0.0118(15) 0.0121(15) 0.0130(15) -0.0023(12) 0.0025(12) 0.0017(12)
C7A 0.0080(14) 0.0125(15) 0.0128(14) -0.0031(12) 0.0053(12) 0.0024(11)
C7B 0.0115(15) 0.0120(15) 0.0105(14) -0.0015(11) 0.0027(12) 0.0011(12)
C8 0.0138(16) 0.0110(15) 0.0164(15) -0.0049(12) 0.0041(13) 0.0018(12)
C9 0.0215(18) 0.0127(16) 0.0200(16) -0.0031(13) 0.0104(14) -0.0023(13)
C10 0.0247(19) 0.0147(17) 0.0173(16) 0.0029(13) 0.0069(14) 0.0034(14)
C11 0.0186(17) 0.0151(16) 0.0155(15) -0.0002(13) 0.0033(13) 0.0054(13)
C11A 0.0113(15) 0.0124(16) 0.0159(15) -0.0030(12) 0.0042(12) 0.0003(12)
C12A 0.0080(14) 0.0148(16) 0.0115(14) -0.0017(12) 0.0030(12) 0.0028(12)
C12B 0.0130(16) 0.0137(16) 0.0114(14) -0.0019(12) 0.0050(12) -0.0003(12)
C15 0.0073(15) 0.0119(15) 0.0136(15) 0.0017(12) -0.0004(12) -0.0003(12)
C16 0.0089(15) 0.0124(15) 0.0090(14) 0.0042(11) 0.0002(12) 0.0033(11)
C18 0.0150(16) 0.0147(16) 0.0124(15) 0.0039(12) 0.0031(13) 0.0034(13)
C19 0.0203(17) 0.0163(17) 0.0103(14) 0.0043(12) 0.0064(13) 0.0088(13)
C20 0.0148(16) 0.0241(18) 0.0125(15) 0.0050(13) 0.0054(13) 0.0059(14)
C21 0.0131(16) 0.0176(17) 0.0140(15) 0.0041(12) 0.0046(13) 0.0005(13)
O1 0.068(5) 0.042(4) 0.036(3) 0.013(3) 0.019(3) 0.010(3)
O2 0.082(4) 0.082(4) 0.081(4) -0.0010(10) 0.0226(14) 0.0004(10)

loop_
_atom_type_symbol
_atom_type_description
_atom_type_scat_dispersion_real
_atom_type_scat_dispersion_imag
_atom_type_scat_source
C C 0.0033 0.0016 'International Tables Vol C Tables 4.2.6.8 and 6.1.1.4'
H H 0.0000 0.0000 'International Tables Vol C Tables 4.2.6.8 and 6.1.1.4'
N N 0.0061 0.0033 'International Tables Vol C Tables 4.2.6.8 and 6.1.1.4'
Cl Cl 0.1484 0.1585 'International Tables Vol C Tables 4.2.6.8 and 6.1.1.4'
Cu Cu 0.3201 1.2651 'International Tables Vol C Tables 4.2.6.8 and 6.1.1.4'
Br Br -0.2901 2.4595 'International Tables Vol C Tables 4.2.6.8 and 6.1.1.4'
O O 0.0106 0.0060 'International Tables Vol C Tables 4.2.6.8 and 6.1.1.4'

loop_
_geom_angle_atom_site_label_1
_geom_angle_atom_site_label_2
_geom_angle_atom_site_label_3
_geom_angle
_geom_angle_site_symmetry_1
_geom_angle_site_symmetry_3
_geom_angle_publ_flag
N14 Cu N5 78.28(10) . . ?
N14 Cu N17 77.75(10) . . ?
N5 Cu N17 155.53(10) . . ?
N14 Cu Cl1 149.67(8) . . ?
N5 Cu Cl1 100.01(7) . . ?
N17 Cu Cl1 98.18(7) . . ?
N14 Cu Cl2 103.39(7) . . ?
N5 Cu Cl2 100.75(7) . . ?
N17 Cu Cl2 89.52(7) . . ?
Cl1 Cu Cl2 106.63(3) . . ?
C6 N5 C4A 121.5(3) . . ?
C6 N5 Cu 113.5(2) . . ?
C4A N5 Cu 124.6(2) . . ?
C11A N12 C12A 109.1(3) . . ?
C11A N12 H12 125.5 . . ?
C12A N12 H12 125.5 . . ?
N14 N13 C6 114.1(2) . . ?
N14 N13 H13 123.0 . . ?
C6 N13 H13 123.0 . . ?
C15 N14 N13 123.9(3) . . ?
C15 N14 Cu 120.5(2) . . ?
N13 N14 Cu 115.50(19) . . ?
C18 N17 C16 118.0(3) . . ?
C18 N17 Cu 128.1(2) . . ?
C16 N17 Cu 113.5(2) . . ?
C2 C1 C12B 120.9(3) . . ?
C2 C1 H1 119.5 . . ?
C12B C1 H1 119.5 . . ?
C1 C2 C3 120.6(3) . . ?
C1 C2 H2 119.7 . . ?
C3 C2 H2 119.7 . . ?
C4 C3 C2 119.6(3) . . ?
C4 C3 H3 120.2 . . ?
C2 C3 H3 120.2 . . ?
C3 C4 C4A 120.7(3) . . ?
C3 C4 H4 119.7 . . ?
C4A C4 H4 119.7 . . ?
C4 C4A C12B 119.7(3) . . ?
C4 C4A N5 116.3(3) . . ?
C12B C4A N5 123.8(3) . . ?
N5 C6 N13 118.3(3) . . ?
N5 C6 C7 125.7(3) . . ?
N13 C6 C7 116.0(3) . . ?
C6 C7 C7A 106.0(2) . . ?
C6 C7 H7A 110.5 . . ?
C7A C7 H7A 110.5 . . ?
C6 C7 H7B 110.5 . . ?
C7A C7 H7B 110.5 . . ?
H7A C7 H7B 108.7 . . ?
C12A C7A C7B 108.0(3) . . ?
C12A C7A C7 120.9(3) . . ?
C7B C7A C7 131.1(3) . . ?
C8 C7B C11A 119.4(3) . . ?
C8 C7B C7A 134.1(3) . . ?
C11A C7B C7A 106.5(3) . . ?
C9 C8 C7B 117.7(3) . . ?
C9 C8 H8 121.1 . . ?
C7B C8 H8 121.1 . . ?
C8 C9 C10 122.5(3) . . ?
C8 C9 Br 119.7(2) . . ?
C10 C9 Br 117.8(2) . . ?
C11 C10 C9 120.5(3) . . ?
C11 C10 H10 119.7 . . ?
C9 C10 H10 119.7 . . ?
C10 C11 C11A 117.8(3) . . ?
C10 C11 H11 121.1 . . ?
C11A C11 H11 121.1 . . ?
N12 C11A C11 130.2(3) . . ?
N12 C11A C7B 107.7(3) . . ?
C11 C11A C7B 122.0(3) . . ?
C7A C12A N12 108.6(3) . . ?
C7A C12A C12B 125.8(3) . . ?
N12 C12A C12B 125.6(3) . . ?
C1 C12B C4A 118.4(3) . . ?
C1 C12B C12A 120.9(3) . . ?
C4A C12B C12A 120.6(3) . . ?
N14 C15 C16 113.3(3) . . ?
N14 C15 H15 123.4 . . ?
C16 C15 H15 123.4 . . ?
N17 C16 C21 122.4(3) . . ?
N17 C16 C15 114.6(3) . . ?
C21 C16 C15 123.0(3) . . ?
N17 C18 C19 122.7(3) . . ?
N17 C18 H18 118.6 . . ?
C19 C18 H18 118.6 . . ?
C20 C19 C18 118.9(3) . . ?
C20 C19 H19 120.5 . . ?
C18 C19 H19 120.5 . . ?
C19 C20 C21 119.1(3) . . ?
C19 C20 H20 120.5 . . ?
C21 C20 H20 120.5 . . ?
C16 C21 C20 118.9(3) . . ?
C16 C21 H21 120.6 . . ?
C20 C21 H21 120.6 . . ?
O1 O2 O1 180.0(7) 3_667 . ?

loop_
_geom_bond_atom_site_label_1
_geom_bond_atom_site_label_2
_geom_bond_distance
_geom_bond_site_symmetry_2
_geom_bond_publ_flag
Br C9 1.902(3) . ?
Cu N14 1.982(3) . ?
Cu N5 2.038(3) . ?
Cu N17 2.062(3) . ?
Cu Cl1 2.2411(8) . ?
Cu Cl2 2.4306(8) . ?
N5 C6 1.296(4) . ?
N5 C4A 1.425(4) . ?
N12 C11A 1.376(4) . ?
N12 C12A 1.388(4) . ?
N12 H12 0.8800 . ?
N13 N14 1.353(3) . ?
N13 C6 1.366(4) . ?
N13 H13 0.8800 . ?
N14 C15 1.278(4) . ?
N17 C18 1.333(4) . ?
N17 C16 1.359(4) . ?
C1 C2 1.377(5) . ?
C1 C12B 1.404(4) . ?
C1 H1 0.9500 . ?
C2 C3 1.393(5) . ?
C2 H2 0.9500 . ?
C3 C4 1.380(5) . ?
C3 H3 0.9500 . ?
C4 C4A 1.402(4) . ?
C4 H4 0.9500 . ?
C4A C12B 1.412(4) . ?
C6 C7 1.490(4) . ?
C7 C7A 1.501(4) . ?
C7 H7A 0.9900 . ?
C7 H7B 0.9900 . ?
C7A C12A 1.373(4) . ?
C7A C7B 1.423(4) . ?
C7B C8 1.408(4) . ?
C7B C11A 1.417(4) . ?
C8 C9 1.378(5) . ?
C8 H8 0.9500 . ?
C9 C10 1.404(5) . ?
C10 C11 1.381(5) . ?
C10 H10 0.9500 . ?
C11 C11A 1.392(4) . ?
C11 H11 0.9500 . ?
C12A C12B 1.455(4) . ?
C15 C16 1.466(4) . ?
C15 H15 0.9500 . ?
C16 C21 1.379(4) . ?
C18 C19 1.393(5) . ?
C18 H18 0.9500 . ?
C19 C20 1.374(5) . ?
C19 H19 0.9500 . ?
C20 C21 1.391(5) . ?
C20 H20 0.9500 . ?
C21 H21 0.9500 . ?
O1 O2 1.004(7) . ?
O2 O1 1.004(7) 3_667 ?

loop_
_geom_torsion_atom_site_label_1
_geom_torsion_atom_site_label_2
_geom_torsion_atom_site_label_3
_geom_torsion_atom_site_label_4
_geom_torsion
_geom_torsion_site_symmetry_1
_geom_torsion_site_symmetry_2
_geom_torsion_site_symmetry_3
_geom_torsion_site_symmetry_4
_geom_torsion_publ_flag
N14 Cu N5 C6 -4.4(2) . . . . ?
N17 Cu N5 C6 7.3(4) . . . . ?
Cl1 Cu N5 C6 144.8(2) . . . . ?
Cl2 Cu N5 C6 -106.0(2) . . . . ?
N14 Cu N5 C4A -177.4(2) . . . . ?
N17 Cu N5 C4A -165.7(2) . . . . ?
Cl1 Cu N5 C4A -28.3(2) . . . . ?
Cl2 Cu N5 C4A 81.0(2) . . . . ?
C6 N13 N14 C15 -174.5(3) . . . . ?
C6 N13 N14 Cu 2.5(3) . . . . ?
N5 Cu N14 C15 178.1(3) . . . . ?
N17 Cu N14 C15 3.0(2) . . . . ?
Cl1 Cu N14 C15 88.2(3) . . . . ?
Cl2 Cu N14 C15 -83.5(2) . . . . ?
N5 Cu N14 N13 0.94(19) . . . . ?
N17 Cu N14 N13 -174.1(2) . . . . ?
Cl1 Cu N14 N13 -88.9(2) . . . . ?
Cl2 Cu N14 N13 99.35(19) . . . . ?
N14 Cu N17 C18 -178.2(3) . . . . ?
N5 Cu N17 C18 170.1(2) . . . . ?
Cl1 Cu N17 C18 32.4(3) . . . . ?
Cl2 Cu N17 C18 -74.3(2) . . . . ?
N14 Cu N17 C16 -5.2(2) . . . . ?
N5 Cu N17 C16 -17.0(4) . . . . ?
Cl1 Cu N17 C16 -154.67(19) . . . . ?
Cl2 Cu N17 C16 98.59(19) . . . . ?
C12B C1 C2 C3 0.4(5) . . . . ?
C1 C2 C3 C4 1.7(5) . . . . ?
C2 C3 C4 C4A -2.3(5) . . . . ?
C3 C4 C4A C12B 0.9(5) . . . . ?
C3 C4 C4A N5 176.5(3) . . . . ?
C6 N5 C4A C4 134.2(3) . . . . ?
Cu N5 C4A C4 -53.3(3) . . . . ?
C6 N5 C4A C12B -50.4(4) . . . . ?
Cu N5 C4A C12B 122.2(3) . . . . ?
C4A N5 C6 N13 -179.4(3) . . . . ?
Cu N5 C6 N13 7.3(3) . . . . ?
C4A N5 C6 C7 5.1(5) . . . . ?
Cu N5 C6 C7 -168.2(2) . . . . ?
N14 N13 C6 N5 -6.6(4) . . . . ?
N14 N13 C6 C7 169.4(2) . . . . ?
N5 C6 C7 C7A 63.9(4) . . . . ?
N13 C6 C7 C7A -111.7(3) . . . . ?
C6 C7 C7A C12A -62.7(4) . . . . ?
C6 C7 C7A C7B 114.1(4) . . . . ?
C12A C7A C7B C8 179.3(3) . . . . ?
C7 C7A C7B C8 2.2(6) . . . . ?
C12A C7A C7B C11A -0.5(3) . . . . ?
C7 C7A C7B C11A -177.7(3) . . . . ?
C11A C7B C8 C9 0.0(5) . . . . ?
C7A C7B C8 C9 -179.8(3) . . . . ?
C7B C8 C9 C10 2.1(5) . . . . ?
C7B C8 C9 Br -175.3(2) . . . . ?
C8 C9 C10 C11 -2.5(5) . . . . ?
Br C9 C10 C11 174.9(3) . . . . ?
C9 C10 C11 C11A 0.6(5) . . . . ?
C12A N12 C11A C11 -177.4(3) . . . . ?
C12A N12 C11A C7B 0.2(3) . . . . ?
C10 C11 C11A N12 178.8(3) . . . . ?
C10 C11 C11A C7B 1.4(5) . . . . ?
C8 C7B C11A N12 -179.7(3) . . . . ?
C7A C7B C11A N12 0.2(3) . . . . ?
C8 C7B C11A C11 -1.8(5) . . . . ?
C7A C7B C11A C11 178.1(3) . . . . ?
C7B C7A C12A N12 0.6(3) . . . . ?
C7 C7A C12A N12 178.1(3) . . . . ?
C7B C7A C12A C12B -178.6(3) . . . . ?
C7 C7A C12A C12B -1.1(5) . . . . ?
C11A N12 C12A C7A -0.5(3) . . . . ?
C11A N12 C12A C12B 178.7(3) . . . . ?
C2 C1 C12B C4A -1.8(5) . . . . ?
C2 C1 C12B C12A 175.2(3) . . . . ?
C4 C4A C12B C1 1.1(4) . . . . ?
N5 C4A C12B C1 -174.2(3) . . . . ?
C4 C4A C12B C12A -175.8(3) . . . . ?
N5 C4A C12B C12A 8.9(5) . . . . ?
C7A C12A C12B C1 -139.9(3) . . . . ?
N12 C12A C12B C1 40.9(5) . . . . ?
C7A C12A C12B C4A 36.9(5) . . . . ?
N12 C12A C12B C4A -142.2(3) . . . . ?
N13 N14 C15 C16 176.6(2) . . . . ?
Cu N14 C15 C16 -0.3(3) . . . . ?
C18 N17 C16 C21 -0.4(4) . . . . ?
Cu N17 C16 C21 -174.1(2) . . . . ?
C18 N17 C16 C15 -179.6(3) . . . . ?
Cu N17 C16 C15 6.7(3) . . . . ?
N14 C15 C16 N17 -4.4(4) . . . . ?
N14 C15 C16 C21 176.4(3) . . . . ?
C16 N17 C18 C19 -0.7(4) . . . . ?
Cu N17 C18 C19 172.0(2) . . . . ?
N17 C18 C19 C20 0.9(5) . . . . ?
C18 C19 C20 C21 0.1(4) . . . . ?
N17 C16 C21 C20 1.3(4) . . . . ?
C15 C16 C21 C20 -179.6(3) . . . . ?
C19 C20 C21 C16 -1.1(4) . . . . ?
